data_7710009
loop_
_publ_author_name
'Gao, Yan-Li'
'Nishihara, Sadafumi'
'Suzuki, Takashi'
'Umeo, Kazunori'
'Inoue, Katsuya'
'Kurmoo, Mohamedally'

_publ_section_title
;
 Ferroelastic-like transition and solvents affect the magnetism of a
 copper--organic radical one-dimensional coordination polymer
;
_journal_name_full 'Dalton Transactions'
_journal_paper_doi 10.1039/D2DT00135G
_journal_year 2022
_chemical_formula_sum 'C25 H17 Cu1.5 F18 N2 O8'
_chemical_formula_weight 910.72
_space_group_IT_number 13
_space_group_name_Hall '-P 2yac'
_space_group_name_H-M_alt 'P 1 2/n 1'
_symmetry_cell_setting monoclinic
_symmetry_space_group_name_H-M 'P 1 2/n 1'
_atom_sites_solution_hydrogens geom
_atom_sites_solution_primary direct
_atom_sites_solution_secondary difmap
_audit_creation_method SHELXL-97
_audit_update_record
;
2017-07-05 deposited with the CCDC.	2022-03-29 downloaded from the CCDC.
;
_cell_angle_alpha 90.00
_cell_angle_beta 97.9690(10)
_cell_angle_gamma 90.00
_cell_formula_units_Z 4
_cell_length_a 13.9361(6)
_cell_length_b 16.4219(6)
_cell_length_c 16.4923(7)
_cell_measurement_reflns_used 9926
_cell_measurement_temperature 296(2)
_cell_measurement_theta_max 26.67
_cell_measurement_theta_min 2.89
_cell_volume 3737.9(3)
_computing_cell_refinement 'Bruker SAINT'
_computing_data_collection 'Bruker APEX2'
_computing_data_reduction 'Bruker SAINT'
_computing_molecular_graphics 'Bruker SHELXTL'
_computing_publication_material 'Bruker SHELXTL'
_computing_structure_refinement 'SHELXL-97 (Sheldrick, 1997)'
_computing_structure_solution 'SHELXS-97 (Sheldrick, 1990)'
_diffrn_ambient_temperature 296(2)
_diffrn_measured_fraction_theta_full 0.996
_diffrn_measured_fraction_theta_max 0.996
_diffrn_measurement_device_type 'Bruker APEX-II CCD'
_diffrn_measurement_method '\f and \w scans'
_diffrn_radiation_monochromator graphite
_diffrn_radiation_source 'fine-focus sealed tube'
_diffrn_radiation_type MoK\a
_diffrn_radiation_wavelength 0.71073
_diffrn_reflns_av_R_equivalents 0.0275
_diffrn_reflns_av_sigmaI/netI 0.0208
_diffrn_reflns_limit_h_max 18
_diffrn_reflns_limit_h_min -18
_diffrn_reflns_limit_k_max 21
_diffrn_reflns_limit_k_min -21
_diffrn_reflns_limit_l_max 22
_diffrn_reflns_limit_l_min -21
_diffrn_reflns_number 59216
_diffrn_reflns_theta_full 28.32
_diffrn_reflns_theta_max 28.32
_diffrn_reflns_theta_min 2.78
_diffrn_standards_number 0
_exptl_absorpt_coefficient_mu 0.995
_exptl_absorpt_correction_T_max 0.7546
_exptl_absorpt_correction_T_min 0.6362
_exptl_crystal_colour dark-brown
_exptl_crystal_density_diffrn 1.618
_exptl_crystal_density_method 'not measured'
_exptl_crystal_description cuboid
_exptl_crystal_F_000 1802
_exptl_crystal_size_max 0.50
_exptl_crystal_size_mid 0.40
_exptl_crystal_size_min 0.30
_refine_diff_density_max 1.702
_refine_diff_density_min -1.434
_refine_diff_density_rms 0.074
_refine_ls_extinction_method none
_refine_ls_goodness_of_fit_ref 1.050
_refine_ls_hydrogen_treatment mixed
_refine_ls_matrix_type full
_refine_ls_number_parameters 498
_refine_ls_number_reflns 9286
_refine_ls_number_restraints 0
_refine_ls_restrained_S_all 1.050
_refine_ls_R_factor_all 0.1010
_refine_ls_R_factor_gt 0.0719
_refine_ls_shift/su_max 0.000
_refine_ls_shift/su_mean 0.000
_refine_ls_structure_factor_coef Fsqd
_refine_ls_weighting_details 'calc w=1/[\s^2^(Fo^2^)+(0.1122P)^2^+4.6103P] where P=(Fo^2^+2Fc^2^)/3'
_refine_ls_weighting_scheme calc
_refine_ls_wR_factor_gt 0.2041
_refine_ls_wR_factor_ref 0.2322
_reflns_number_gt 6449
_reflns_number_total 9286
_reflns_threshold_expression >2sigma(I)
_cod_data_source_file d2dt00135g2.cif
_cod_data_source_block B296K
_cod_original_sg_symbol_H-M P2/n
_cod_original_formula_sum 'C25 H17 Cu1.50 F18 N2 O8'
_cod_database_code 7710009

loop_
_symmetry_equiv_pos_as_xyz
'x, y, z'
'-x+1/2, y, -z+1/2'
'-x, -y, -z'
'x-1/2, -y, z-1/2'

loop_
_atom_site_label
_atom_site_type_symbol
_atom_site_fract_x
_atom_site_fract_y
_atom_site_fract_z
_atom_site_U_iso_or_equiv
_atom_site_adp_type
_atom_site_occupancy
_atom_site_symmetry_multiplicity
_atom_site_calc_flag
_atom_site_refinement_flags
_atom_site_disorder_assembly
_atom_site_disorder_group
Cu1 Cu 0.0000 1.0000 0.5000 0.04542(18) Uani 1 2 d S . .
C5 C 0.1512(3) 0.76332(19) 0.6139(2) 0.0462(7) Uani 1 1 d . . .
C16 C 0.4009(17) 0.4047(5) 0.7462(7) 0.203(7) Uani 1 1 d . . .
C20 C 0.4121(4) 0.7722(4) 0.5407(4) 0.101(2) Uani 1 1 d . E .
C25 C 0.0786(3) 0.9837(3) 0.3514(2) 0.0613(10) Uani 1 1 d . C .
C18 C 0.5030(3) 0.7481(3) 0.6712(3) 0.0733(12) Uani 1 1 d . B .
O3 O 0.3563(3) 0.5451(2) 0.5190(2) 0.0853(10) Uani 1 1 d . . .
O6 O 0.3599(3) 0.7102(3) 0.5354(3) 0.1225(18) Uani 1 1 d . . .
C8 C 0.0981(5) 0.7540(3) 0.4205(3) 0.0912(16) Uani 1 1 d . . .
H8 H 0.0867 0.8102 0.4062 0.137 Uiso 1 1 calc R . .
H8A H 0.0743 0.7202 0.3746 0.137 Uiso 1 1 calc R . .
H8B H 0.1663 0.7451 0.4353 0.137 Uiso 1 1 calc R . .
C9 C -0.0630(4) 0.7402(3) 0.4686(4) 0.0960(18) Uani 1 1 d . . .
H9 H -0.0942 0.7376 0.5170 0.144 Uiso 1 1 calc R . .
H9A H -0.0858 0.6964 0.4325 0.144 Uiso 1 1 calc R . .
H9B H -0.0779 0.7912 0.4414 0.144 Uiso 1 1 calc R . .
C6 C 0.0458(3) 0.7328(2) 0.4923(2) 0.0619(10) Uani 1 1 d . . .
C10 C 0.1198(4) 0.5896(3) 0.4825(3) 0.0920(17) Uani 1 1 d . . .
H10 H 0.1736 0.6118 0.4591 0.138 Uiso 1 1 calc R . .
H10A H 0.0696 0.5741 0.4394 0.138 Uiso 1 1 calc R . .
H10B H 0.1408 0.5426 0.5148 0.138 Uiso 1 1 calc R . .
C11 C 0.0085(4) 0.6150(3) 0.5860(4) 0.0963(17) Uani 1 1 d . . .
H11 H 0.0392 0.5724 0.6200 0.144 Uiso 1 1 calc R . .
H11A H -0.0451 0.5930 0.5498 0.144 Uiso 1 1 calc R . .
H11B H -0.0145 0.6563 0.6198 0.144 Uiso 1 1 calc R . .
C7 C 0.0817(3) 0.6524(2) 0.5356(3) 0.0615(10) Uani 1 1 d . . .
O1 O 0.0444(2) 0.86485(16) 0.55808(19) 0.0729(9) Uani 1 1 d . . .
O2 O 0.2248(2) 0.63448(15) 0.63487(16) 0.0584(7) Uani 1 1 d . . .
N1 N 0.0791(2) 0.79295(17) 0.55849(18) 0.0529(7) Uani 1 1 d . . .
N2 N 0.1622(2) 0.68416(17) 0.59706(18) 0.0498(7) Uani 1 1 d . . .
O4 O 0.3918(3) 0.5335(2) 0.6889(2) 0.1005(13) Uani 1 1 d . . .
O5 O 0.4638(2) 0.6838(2) 0.6891(2) 0.0742(8) Uani 1 1 d . . .
C1 C 0.2500 0.7666(3) 0.7500 0.0425(9) Uani 1 2 d S . .
H1 H 0.2500 0.7100 0.7500 0.051 Uiso 1 2 calc SR . .
C4 C 0.2500 0.9343(3) 0.7500 0.082(2) Uani 1 2 d S . .
H4 H 0.2500 0.9909 0.7500 0.098 Uiso 1 2 calc SR . .
C3 C 0.2051(3) 0.8936(2) 0.6825(3) 0.0658(11) Uani 1 1 d . . .
H3 H 0.1759 0.9224 0.6371 0.079 Uiso 1 1 calc R . .
C2 C 0.2035(3) 0.80840(19) 0.68239(19) 0.0453(7) Uani 1 1 d . . .
C23 C 0.1857(3) 1.0413(3) 0.4623(3) 0.0624(10) Uani 1 1 d . A .
C24 C 0.1656(3) 1.0181(3) 0.3817(3) 0.0746(13) Uani 1 1 d . . .
H24 H 0.2121 1.0259 0.3471 0.090 Uiso 1 1 calc R . .
C13 C 0.3554(4) 0.4696(4) 0.5258(4) 0.0885(15) Uani 1 1 d . D .
C26 C 0.0613(6) 0.9557(5) 0.2620(3) 0.1011(19) Uani 1 1 d . . .
C22 C 0.2839(4) 1.0807(5) 0.4933(5) 0.105(2) Uani 1 1 d . . .
C19 C 0.4814(4) 0.7951(4) 0.6020(4) 0.0895(16) Uani 1 1 d . . .
H19 H 0.5151 0.8433 0.5973 0.107 Uiso 1 1 calc R F .
C12 C 0.3352(7) 0.4267(6) 0.4437(5) 0.125(3) Uani 1 1 d . . .
C17 C 0.5828(6) 0.7783(5) 0.7381(5) 0.112(2) Uani 1 1 d . . .
C15 C 0.3864(6) 0.4601(4) 0.6713(4) 0.108(2) Uani 1 1 d . D .
Cu2 Cu 0.37496(5) 0.62137(4) 0.61167(4) 0.0868(3) Uani 1 1 d . F .
C14 C 0.3676(6) 0.4252(4) 0.5964(5) 0.117(2) Uani 1 1 d . . .
H14 H 0.3629 0.3687 0.5930 0.141 Uiso 1 1 calc R D .
C21 C 0.3917(9) 0.8289(8) 0.4667(9) 0.178(6) Uani 1 1 d . . .
F15 F 0.3493(3) 1.0649(3) 0.4449(3) 0.1437(17) Uani 1 1 d . A 1
F9 F 0.6397(4) 0.8309(4) 0.7140(3) 0.167(2) Uani 1 1 d . B 1
F17 F 0.1315(4) 0.9702(5) 0.2219(3) 0.186(3) Uani 1 1 d . C 1
F16 F 0.0355(7) 0.8844(4) 0.2532(3) 0.227(4) Uani 1 1 d . C 1
F18 F -0.0085(5) 0.9963(5) 0.2207(3) 0.198(3) Uani 1 1 d . C 1
F13 F 0.3210(4) 1.0530(6) 0.5621(3) 0.214(4) Uani 1 1 d . A 1
F7 F 0.6392(4) 0.7148(4) 0.7666(4) 0.187(3) Uani 1 1 d . B 1
F8 F 0.5485(5) 0.8040(5) 0.8006(3) 0.195(3) Uani 1 1 d . B 1
F14 F 0.2776(4) 1.1569(4) 0.4965(7) 0.247(5) Uani 1 1 d . A 1
F1 F 0.2561(5) 0.4403(6) 0.4052(4) 0.244(5) Uani 1 1 d . D 2
F11 F 0.4497(5) 0.8870(4) 0.4644(5) 0.234(4) Uani 1 1 d . E 1
F10 F 0.3865(13) 0.7868(6) 0.4001(5) 0.337(8) Uani 1 1 d . E 1
F6 F 0.3688(11) 0.4295(4) 0.8068(5) 0.265(6) Uani 1 1 d . F 2
F5 F 0.4954(10) 0.4071(7) 0.7744(8) 0.302(6) Uani 1 1 d . F 1
F3 F 0.3953(6) 0.4429(7) 0.3973(5) 0.247(5) Uani 1 1 d . D 1
F4 F 0.3842(10) 0.3316(3) 0.7315(4) 0.303(6) Uani 1 1 d . F 1
F12 F 0.3086(6) 0.8594(6) 0.4636(9) 0.347(9) Uani 1 1 d . E 1
F2 F 0.3461(11) 0.3501(5) 0.4474(5) 0.303(7) Uani 1 1 d . D 1
O8 O 0.0072(2) 0.97055(17) 0.38763(15) 0.0555(6) Uani 1 1 d . . .
O7 O 0.13248(18) 1.03689(18) 0.51762(16) 0.0576(6) Uani 1 1 d . . .

loop_
_atom_site_aniso_label
_atom_site_aniso_U_11
_atom_site_aniso_U_22
_atom_site_aniso_U_33
_atom_site_aniso_U_23
_atom_site_aniso_U_13
_atom_site_aniso_U_12
Cu1 0.0438(3) 0.0548(4) 0.0389(3) 0.0045(2) 0.0102(2) 0.0000(2)
C5 0.0578(19) 0.0351(15) 0.0422(16) 0.0012(12) -0.0048(14) -0.0033(13)
C16 0.40(2) 0.072(5) 0.113(8) 0.023(5) -0.066(11) 0.014(8)
C20 0.079(3) 0.088(4) 0.130(5) 0.050(4) -0.007(3) -0.014(3)
C25 0.074(3) 0.069(2) 0.0461(19) 0.0085(17) 0.0241(18) 0.009(2)
C18 0.066(3) 0.077(3) 0.080(3) -0.013(2) 0.020(2) -0.012(2)
O3 0.096(2) 0.088(3) 0.070(2) 0.0030(18) 0.0073(17) 0.006(2)
O6 0.119(3) 0.101(3) 0.129(3) 0.063(3) -0.048(3) -0.040(3)
C8 0.136(5) 0.080(3) 0.053(2) -0.002(2) -0.002(3) -0.008(3)
C9 0.080(3) 0.082(3) 0.110(4) -0.022(3) -0.043(3) 0.008(3)
C6 0.074(3) 0.051(2) 0.053(2) -0.0095(16) -0.0183(18) -0.0018(18)
C10 0.115(4) 0.064(3) 0.085(3) -0.034(2) -0.031(3) 0.016(3)
C11 0.094(4) 0.071(3) 0.118(5) 0.009(3) -0.004(3) -0.025(3)
C7 0.070(2) 0.0415(18) 0.066(2) -0.0103(17) -0.0156(19) -0.0041(17)
O1 0.094(2) 0.0432(14) 0.0706(18) -0.0023(12) -0.0265(16) 0.0152(14)
O2 0.0753(17) 0.0395(12) 0.0552(14) -0.0012(10) -0.0090(12) 0.0103(12)
N1 0.0671(18) 0.0367(14) 0.0493(15) 0.0000(12) -0.0119(13) 0.0012(13)
N2 0.0624(17) 0.0365(14) 0.0463(15) -0.0027(11) -0.0076(13) 0.0017(12)
O4 0.147(4) 0.060(2) 0.081(2) 0.0177(17) -0.030(2) -0.002(2)
O5 0.0755(19) 0.073(2) 0.0737(19) -0.0004(15) 0.0078(15) -0.0085(16)
C1 0.055(2) 0.0292(19) 0.041(2) 0.000 -0.0017(18) 0.000
C4 0.116(5) 0.030(2) 0.084(4) 0.000 -0.042(4) 0.000
C3 0.088(3) 0.0358(17) 0.064(2) 0.0086(16) -0.027(2) -0.0026(18)
C2 0.0581(19) 0.0343(15) 0.0401(15) 0.0005(12) -0.0054(14) -0.0010(13)
C23 0.0488(19) 0.071(3) 0.070(2) 0.015(2) 0.0168(18) -0.0017(18)
C24 0.065(3) 0.099(3) 0.067(3) 0.013(2) 0.032(2) 0.000(2)
C13 0.082(3) 0.089(4) 0.094(4) -0.011(3) 0.012(3) 0.009(3)
C26 0.140(6) 0.121(5) 0.048(3) -0.003(3) 0.036(3) -0.006(4)
C22 0.059(3) 0.138(6) 0.121(5) 0.012(4) 0.025(3) -0.027(3)
C19 0.073(3) 0.079(3) 0.117(4) 0.017(3) 0.014(3) -0.014(3)
C12 0.126(6) 0.136(7) 0.115(6) -0.044(5) 0.018(5) 0.035(5)
C17 0.106(5) 0.132(6) 0.098(5) -0.006(4) 0.013(4) -0.046(5)
C15 0.164(6) 0.066(3) 0.086(4) 0.016(3) -0.016(4) 0.004(4)
Cu2 0.1004(5) 0.0648(4) 0.0839(4) 0.0245(3) -0.0277(3) -0.0146(3)
C14 0.171(7) 0.068(3) 0.105(5) 0.001(3) -0.013(5) 0.000(4)
C21 0.139(8) 0.174(10) 0.198(11) 0.115(9) -0.060(8) -0.058(7)
F15 0.070(2) 0.203(5) 0.166(4) 0.007(3) 0.040(2) -0.035(3)
F9 0.137(4) 0.215(5) 0.141(4) 0.025(4) -0.011(3) -0.105(4)
F17 0.158(4) 0.337(8) 0.078(2) -0.041(4) 0.071(3) -0.045(5)
F16 0.466(13) 0.148(5) 0.081(3) -0.049(3) 0.081(5) -0.087(6)
F18 0.195(6) 0.327(9) 0.061(2) -0.017(3) -0.018(3) 0.066(5)
F13 0.103(3) 0.401(11) 0.125(4) 0.048(5) -0.027(3) -0.111(5)
F7 0.129(4) 0.203(6) 0.202(6) 0.021(5) -0.070(4) -0.040(4)
F8 0.203(6) 0.276(8) 0.115(3) -0.080(4) 0.049(4) -0.110(6)
F14 0.110(4) 0.121(4) 0.502(15) -0.083(6) 0.021(6) -0.046(3)
F1 0.160(5) 0.356(11) 0.196(6) -0.188(7) -0.049(5) 0.070(6)
F11 0.179(5) 0.214(6) 0.282(8) 0.173(6) -0.062(5) -0.102(5)
F10 0.65(3) 0.221(10) 0.130(5) 0.103(6) 0.012(9) -0.078(13)
F6 0.56(2) 0.125(5) 0.106(4) 0.048(4) 0.015(7) -0.042(7)
F5 0.379(14) 0.271(11) 0.220(9) 0.124(8) -0.088(11) 0.082(10)
F3 0.237(8) 0.358(13) 0.163(6) -0.126(7) 0.093(6) -0.066(8)
F4 0.635(18) 0.071(3) 0.174(6) 0.032(3) -0.042(8) -0.035(6)
F12 0.189(7) 0.267(10) 0.521(19) 0.288(12) -0.174(9) -0.093(6)
F2 0.59(2) 0.143(5) 0.167(6) -0.066(5) 0.023(9) 0.053(9)
O8 0.0648(15) 0.0609(15) 0.0428(12) -0.0002(11) 0.0149(11) -0.0016(12)
O7 0.0465(13) 0.0706(17) 0.0559(14) 0.0057(12) 0.0082(11) -0.0032(12)

loop_
_atom_type_symbol
_atom_type_description
_atom_type_scat_dispersion_real
_atom_type_scat_dispersion_imag
_atom_type_scat_source
C C 0.0033 0.0016 'International Tables Vol C Tables 4.2.6.8 and 6.1.1.4'
H H 0.0000 0.0000 'International Tables Vol C Tables 4.2.6.8 and 6.1.1.4'
N N 0.0061 0.0033 'International Tables Vol C Tables 4.2.6.8 and 6.1.1.4'
O O 0.0106 0.0060 'International Tables Vol C Tables 4.2.6.8 and 6.1.1.4'
F F 0.0171 0.0103 'International Tables Vol C Tables 4.2.6.8 and 6.1.1.4'
Cu Cu 0.3201 1.2651 'International Tables Vol C Tables 4.2.6.8 and 6.1.1.4'

loop_
_geom_angle_atom_site_label_1
_geom_angle_atom_site_label_2
_geom_angle_atom_site_label_3
_geom_angle
_geom_angle_site_symmetry_1
_geom_angle_site_symmetry_3
_geom_angle_publ_flag
O7 Cu1 O7 180.0 3_576 . ?
O7 Cu1 O8 92.70(11) 3_576 3_576 ?
O7 Cu1 O8 87.30(11) . 3_576 ?
O7 Cu1 O8 87.29(11) 3_576 . ?
O7 Cu1 O8 92.71(11) . . ?
O8 Cu1 O8 179.998(1) 3_576 . ?
O7 Cu1 O1 87.65(12) 3_576 . ?
O7 Cu1 O1 92.35(12) . . ?
O8 Cu1 O1 84.04(11) 3_576 . ?
O8 Cu1 O1 95.96(11) . . ?
N2 C5 N1 107.7(3) . . ?
N2 C5 C2 126.3(3) . . ?
N1 C5 C2 125.9(3) . . ?
F6 C16 F4 113.7(16) . . ?
F6 C16 F5 99.3(10) . . ?
F4 C16 F5 104.3(15) . . ?
F6 C16 C15 116.3(12) . . ?
F4 C16 C15 114.7(9) . . ?
F5 C16 C15 106.2(15) . . ?
O6 C20 C19 129.0(5) . . ?
O6 C20 C21 113.5(6) . . ?
C19 C20 C21 117.5(6) . . ?
O8 C25 C24 128.4(4) . . ?
O8 C25 C26 112.3(4) . . ?
C24 C25 C26 119.3(4) . . ?
O5 C18 C19 128.3(5) . . ?
O5 C18 C17 113.7(5) . . ?
C19 C18 C17 118.0(5) . . ?
C13 O3 Cu2 124.5(4) . . ?
C20 O6 Cu2 124.4(4) . . ?
C6 C8 H8 109.5 . . ?
C6 C8 H8A 109.5 . . ?
H8 C8 H8A 109.5 . . ?
C6 C8 H8B 109.5 . . ?
H8 C8 H8B 109.5 . . ?
H8A C8 H8B 109.5 . . ?
C6 C9 H9 109.5 . . ?
C6 C9 H9A 109.5 . . ?
H9 C9 H9A 109.5 . . ?
C6 C9 H9B 109.5 . . ?
H9 C9 H9B 109.5 . . ?
H9A C9 H9B 109.5 . . ?
N1 C6 C8 106.5(4) . . ?
N1 C6 C9 109.5(4) . . ?
C8 C6 C9 110.6(4) . . ?
N1 C6 C7 100.3(3) . . ?
C8 C6 C7 113.4(4) . . ?
C9 C6 C7 115.7(4) . . ?
C7 C10 H10 109.5 . . ?
C7 C10 H10A 109.5 . . ?
H10 C10 H10A 109.5 . . ?
C7 C10 H10B 109.5 . . ?
H10 C10 H10B 109.5 . . ?
H10A C10 H10B 109.5 . . ?
C7 C11 H11 109.5 . . ?
C7 C11 H11A 109.5 . . ?
H11 C11 H11A 109.5 . . ?
C7 C11 H11B 109.5 . . ?
H11 C11 H11B 109.5 . . ?
H11A C11 H11B 109.5 . . ?
N2 C7 C10 110.0(4) . . ?
N2 C7 C11 105.4(4) . . ?
C10 C7 C11 111.0(4) . . ?
N2 C7 C6 100.3(3) . . ?
C10 C7 C6 115.8(4) . . ?
C11 C7 C6 113.3(4) . . ?
N1 O1 Cu1 155.6(3) . . ?
N2 O2 Cu2 125.2(2) . . ?
O1 N1 C5 125.6(3) . . ?
O1 N1 C6 121.8(3) . . ?
C5 N1 C6 112.4(3) . . ?
O2 N2 C5 127.0(3) . . ?
O2 N2 C7 120.0(3) . . ?
C5 N2 C7 112.4(3) . . ?
C15 O4 Cu2 125.3(4) . . ?
C18 O5 Cu2 123.6(3) . . ?
C2 C1 C2 120.8(4) . 2_556 ?
C2 C1 H1 119.6 . . ?
C2 C1 H1 119.6 2_556 . ?
C3 C4 C3 121.8(5) . 2_556 ?
C3 C4 H4 119.1 . . ?
C3 C4 H4 119.1 2_556 . ?
C4 C3 C2 119.5(3) . . ?
C4 C3 H3 120.3 . . ?
C2 C3 H3 120.3 . . ?
C1 C2 C3 119.2(3) . . ?
C1 C2 C5 119.8(3) . . ?
C3 C2 C5 120.9(3) . . ?
O7 C23 C24 128.7(4) . . ?
O7 C23 C22 111.8(4) . . ?
C24 C23 C22 119.5(4) . . ?
C25 C24 C23 121.3(4) . . ?
C25 C24 H24 119.3 . . ?
C23 C24 H24 119.3 . . ?
O3 C13 C14 127.5(6) . . ?
O3 C13 C12 112.6(6) . . ?
C14 C13 C12 119.9(7) . . ?
F16 C26 F17 110.5(7) . . ?
F16 C26 F18 104.1(8) . . ?
F17 C26 F18 101.9(6) . . ?
F16 C26 C25 113.8(5) . . ?
F17 C26 C25 114.4(6) . . ?
F18 C26 C25 111.1(6) . . ?
F14 C22 F13 110.1(9) . . ?
F14 C22 F15 106.3(6) . . ?
F13 C22 F15 104.0(6) . . ?
F14 C22 C23 111.6(6) . . ?
F13 C22 C23 112.4(5) . . ?
F15 C22 C23 112.0(6) . . ?
C20 C19 C18 121.1(5) . . ?
C20 C19 H19 119.4 . . ?
C18 C19 H19 119.4 . . ?
F1 C12 F3 106.3(10) . . ?
F1 C12 F2 107.5(11) . . ?
F3 C12 F2 99.0(8) . . ?
F1 C12 C13 115.0(6) . . ?
F3 C12 C13 113.2(9) . . ?
F2 C12 C13 114.3(8) . . ?
F8 C17 F9 110.4(7) . . ?
F8 C17 F7 104.0(8) . . ?
F9 C17 F7 106.0(7) . . ?
F8 C17 C18 112.0(6) . . ?
F9 C17 C18 114.5(6) . . ?
F7 C17 C18 109.2(6) . . ?
O4 C15 C14 128.6(5) . . ?
O4 C15 C16 113.1(6) . . ?
C14 C15 C16 118.3(7) . . ?
O4 Cu2 O6 179.04(18) . . ?
O4 Cu2 O5 87.25(15) . . ?
O6 Cu2 O5 91.81(16) . . ?
O4 Cu2 O3 91.61(17) . . ?
O6 Cu2 O3 89.1(2) . . ?
O5 Cu2 O3 148.31(16) . . ?
O4 Cu2 O2 89.43(17) . . ?
O6 Cu2 O2 91.12(18) . . ?
O5 Cu2 O2 111.74(13) . . ?
O3 Cu2 O2 99.91(13) . . ?
C15 C14 C13 122.5(6) . . ?
C15 C14 H14 118.8 . . ?
C13 C14 H14 118.8 . . ?
F11 C21 F12 106.9(12) . . ?
F11 C21 F10 110.0(14) . . ?
F12 C21 F10 103.6(11) . . ?
F11 C21 C20 116.0(8) . . ?
F12 C21 C20 110.0(12) . . ?
F10 C21 C20 109.6(11) . . ?
C25 O8 Cu1 124.5(3) . . ?
C23 O7 Cu1 124.0(3) . . ?

loop_
_geom_bond_atom_site_label_1
_geom_bond_atom_site_label_2
_geom_bond_distance
_geom_bond_site_symmetry_2
_geom_bond_publ_flag
Cu1 O7 1.926(3) 3_576 ?
Cu1 O7 1.926(3) . ?
Cu1 O8 1.931(2) 3_576 ?
Cu1 O8 1.931(2) . ?
Cu1 O1 2.462(3) . ?
C5 N2 1.343(4) . ?
C5 N1 1.351(4) . ?
C5 C2 1.459(4) . ?
C16 F6 1.221(19) . ?
C16 F4 1.242(11) . ?
C16 F5 1.33(2) . ?
C16 C15 1.525(11) . ?
C20 O6 1.248(7) . ?
C20 C19 1.351(9) . ?
C20 C21 1.530(10) . ?
C25 O8 1.248(5) . ?
C25 C24 1.368(7) . ?
C25 C26 1.532(7) . ?
C18 O5 1.244(6) . ?
C18 C19 1.375(8) . ?
C18 C17 1.536(8) . ?
O3 C13 1.245(7) . ?
O3 Cu2 1.965(4) . ?
O6 Cu2 1.918(4) . ?
C8 C6 1.514(7) . ?
C8 H8 0.9600 . ?
C8 H8A 0.9600 . ?
C8 H8B 0.9600 . ?
C9 C6 1.517(7) . ?
C9 H9 0.9600 . ?
C9 H9A 0.9600 . ?
C9 H9B 0.9600 . ?
C6 N1 1.497(5) . ?
C6 C7 1.550(6) . ?
C10 C7 1.498(6) . ?
C10 H10 0.9600 . ?
C10 H10A 0.9600 . ?
C10 H10B 0.9600 . ?
C11 C7 1.530(8) . ?
C11 H11 0.9600 . ?
C11 H11A 0.9600 . ?
C11 H11B 0.9600 . ?
C7 N2 1.498(4) . ?
O1 N1 1.276(4) . ?
O2 N2 1.290(4) . ?
O2 Cu2 2.190(3) . ?
O4 C15 1.241(7) . ?
O4 Cu2 1.917(3) . ?
O5 Cu2 1.943(3) . ?
C1 C2 1.391(4) . ?
C1 C2 1.391(4) 2_556 ?
C1 H1 0.9300 . ?
C4 C3 1.373(5) . ?
C4 C3 1.373(5) 2_556 ?
C4 H4 0.9300 . ?
C3 C2 1.399(5) . ?
C3 H3 0.9300 . ?
C23 O7 1.255(5) . ?
C23 C24 1.374(7) . ?
C23 C22 1.537(7) . ?
C24 H24 0.9300 . ?
C13 C14 1.365(9) . ?
C13 C12 1.518(9) . ?
C26 F16 1.228(8) . ?
C26 F17 1.277(7) . ?
C26 F18 1.293(9) . ?
C22 F14 1.257(9) . ?
C22 F13 1.264(8) . ?
C22 F15 1.319(7) . ?
C19 H19 0.9300 . ?
C12 F1 1.214(9) . ?
C12 F3 1.238(11) . ?
C12 F2 1.268(11) . ?
C17 F8 1.268(9) . ?
C17 F9 1.273(7) . ?
C17 F7 1.350(10) . ?
C15 C14 1.353(9) . ?
C14 H14 0.9300 . ?
C21 F11 1.254(10) . ?
C21 F12 1.257(18) . ?
C21 F10 1.291(17) . ?

loop_
_geom_torsion_atom_site_label_1
_geom_torsion_atom_site_label_2
_geom_torsion_atom_site_label_3
_geom_torsion_atom_site_label_4
_geom_torsion
_geom_torsion_site_symmetry_1
_geom_torsion_site_symmetry_2
_geom_torsion_site_symmetry_3
_geom_torsion_site_symmetry_4
_geom_torsion_publ_flag
C19 C20 O6 Cu2 -7.1(12) . . . . ?
C21 C20 O6 Cu2 173.4(9) . . . . ?
N1 C6 C7 N2 -24.3(4) . . . . ?
C8 C6 C7 N2 88.8(4) . . . . ?
C9 C6 C7 N2 -141.9(4) . . . . ?
N1 C6 C7 C10 -142.6(4) . . . . ?
C8 C6 C7 C10 -29.5(5) . . . . ?
C9 C6 C7 C10 99.8(5) . . . . ?
N1 C6 C7 C11 87.6(4) . . . . ?
C8 C6 C7 C11 -159.3(4) . . . . ?
C9 C6 C7 C11 -30.0(5) . . . . ?
O7 Cu1 O1 N1 104.4(6) 3_576 . . . ?
O7 Cu1 O1 N1 -75.6(6) . . . . ?
O8 Cu1 O1 N1 -162.7(6) 3_576 . . . ?
O8 Cu1 O1 N1 17.3(6) . . . . ?
Cu1 O1 N1 C5 122.5(5) . . . . ?
Cu1 O1 N1 C6 -54.1(8) . . . . ?
N2 C5 N1 O1 175.7(4) . . . . ?
C2 C5 N1 O1 -1.2(6) . . . . ?
N2 C5 N1 C6 -7.5(4) . . . . ?
C2 C5 N1 C6 175.7(4) . . . . ?
C8 C6 N1 O1 79.9(5) . . . . ?
C9 C6 N1 O1 -39.7(6) . . . . ?
C7 C6 N1 O1 -161.9(4) . . . . ?
C8 C6 N1 C5 -97.2(4) . . . . ?
C9 C6 N1 C5 143.3(4) . . . . ?
C7 C6 N1 C5 21.1(4) . . . . ?
Cu2 O2 N2 C5 -83.4(4) . . . . ?
Cu2 O2 N2 C7 106.8(3) . . . . ?
N1 C5 N2 O2 178.6(3) . . . . ?
C2 C5 N2 O2 -4.6(6) . . . . ?
N1 C5 N2 C7 -10.9(4) . . . . ?
C2 C5 N2 C7 165.9(4) . . . . ?
C10 C7 N2 O2 -43.0(5) . . . . ?
C11 C7 N2 O2 76.7(5) . . . . ?
C6 C7 N2 O2 -165.5(3) . . . . ?
C10 C7 N2 C5 145.7(4) . . . . ?
C11 C7 N2 C5 -94.6(4) . . . . ?
C6 C7 N2 C5 23.2(4) . . . . ?
C19 C18 O5 Cu2 12.2(7) . . . . ?
C17 C18 O5 Cu2 -170.2(4) . . . . ?
C3 C4 C3 C2 0.9(3) 2_556 . . . ?
C2 C1 C2 C3 0.9(3) 2_556 . . . ?
C2 C1 C2 C5 -176.9(4) 2_556 . . . ?
C4 C3 C2 C1 -1.8(6) . . . . ?
C4 C3 C2 C5 176.0(3) . . . . ?
N2 C5 C2 C1 -19.0(6) . . . . ?
N1 C5 C2 C1 157.3(3) . . . . ?
N2 C5 C2 C3 163.2(4) . . . . ?
N1 C5 C2 C3 -20.5(6) . . . . ?
O8 C25 C24 C23 2.1(8) . . . . ?
C26 C25 C24 C23 -177.6(5) . . . . ?
O7 C23 C24 C25 -1.1(8) . . . . ?
C22 C23 C24 C25 -179.2(5) . . . . ?
Cu2 O3 C13 C14 -0.7(9) . . . . ?
Cu2 O3 C13 C12 177.5(5) . . . . ?
O8 C25 C26 F16 -53.7(9) . . . . ?
C24 C25 C26 F16 126.1(8) . . . . ?
O8 C25 C26 F17 178.0(6) . . . . ?
C24 C25 C26 F17 -2.2(9) . . . . ?
O8 C25 C26 F18 63.4(7) . . . . ?
C24 C25 C26 F18 -116.9(7) . . . . ?
O7 C23 C22 F14 -79.2(8) . . . . ?
C24 C23 C22 F14 99.2(8) . . . . ?
O7 C23 C22 F13 45.1(9) . . . . ?
C24 C23 C22 F13 -136.5(7) . . . . ?
O7 C23 C22 F15 161.8(5) . . . . ?
C24 C23 C22 F15 -19.8(9) . . . . ?
O6 C20 C19 C18 -0.5(12) . . . . ?
C21 C20 C19 C18 179.0(9) . . . . ?
O5 C18 C19 C20 -2.5(10) . . . . ?
C17 C18 C19 C20 -180.0(7) . . . . ?
O3 C13 C12 F1 -63.6(12) . . . . ?
C14 C13 C12 F1 114.9(11) . . . . ?
O3 C13 C12 F3 59.0(10) . . . . ?
C14 C13 C12 F3 -122.6(11) . . . . ?
O3 C13 C12 F2 171.3(10) . . . . ?
C14 C13 C12 F2 -10.3(14) . . . . ?
O5 C18 C17 F8 -70.2(9) . . . . ?
C19 C18 C17 F8 107.7(8) . . . . ?
O5 C18 C17 F9 163.1(7) . . . . ?
C19 C18 C17 F9 -19.1(10) . . . . ?
O5 C18 C17 F7 44.5(8) . . . . ?
C19 C18 C17 F7 -137.7(6) . . . . ?
Cu2 O4 C15 C14 -0.3(13) . . . . ?
Cu2 O4 C15 C16 -178.7(10) . . . . ?
F6 C16 C15 O4 35(2) . . . . ?
F4 C16 C15 O4 171.5(15) . . . . ?
F5 C16 C15 O4 -73.9(16) . . . . ?
F6 C16 C15 C14 -143.1(14) . . . . ?
F4 C16 C15 C14 -7(2) . . . . ?
F5 C16 C15 C14 107.5(12) . . . . ?
C15 O4 Cu2 O6 -138(15) . . . . ?
C15 O4 Cu2 O5 -150.2(6) . . . . ?
C15 O4 Cu2 O3 -1.9(6) . . . . ?
C15 O4 Cu2 O2 98.0(6) . . . . ?
C20 O6 Cu2 O4 -1(16) . . . . ?
C20 O6 Cu2 O5 11.9(7) . . . . ?
C20 O6 Cu2 O3 -136.4(7) . . . . ?
C20 O6 Cu2 O2 123.7(7) . . . . ?
C18 O5 Cu2 O4 165.5(4) . . . . ?
C18 O5 Cu2 O6 -14.2(4) . . . . ?
C18 O5 Cu2 O3 76.9(5) . . . . ?
C18 O5 Cu2 O2 -106.2(4) . . . . ?
C13 O3 Cu2 O4 2.4(5) . . . . ?
C13 O3 Cu2 O6 -178.3(4) . . . . ?
C13 O3 Cu2 O5 89.7(5) . . . . ?
C13 O3 Cu2 O2 -87.3(4) . . . . ?
N2 O2 Cu2 O4 -175.9(3) . . . . ?
N2 O2 Cu2 O6 4.9(3) . . . . ?
N2 O2 Cu2 O5 97.3(3) . . . . ?
N2 O2 Cu2 O3 -84.3(3) . . . . ?
O4 C15 C14 C13 2.9(15) . . . . ?
C16 C15 C14 C13 -178.8(12) . . . . ?
O3 C13 C14 C15 -2.3(13) . . . . ?
C12 C13 C14 C15 179.6(8) . . . . ?
O6 C20 C21 F11 -171.8(12) . . . . ?
C19 C20 C21 F11 8.7(19) . . . . ?
O6 C20 C21 F12 66.8(16) . . . . ?
C19 C20 C21 F12 -112.7(11) . . . . ?
O6 C20 C21 F10 -46.5(17) . . . . ?
C19 C20 C21 F10 134.0(12) . . . . ?
C24 C25 O8 Cu1 2.1(7) . . . . ?
C26 C25 O8 Cu1 -178.2(4) . . . . ?
O7 Cu1 O8 C25 175.0(3) 3_576 . . . ?
O7 Cu1 O8 C25 -5.0(3) . . . . ?
O8 Cu1 O8 C25 -160(9) 3_576 . . . ?
O1 Cu1 O8 C25 -97.6(3) . . . . ?
C24 C23 O7 Cu1 -3.8(7) . . . . ?
C22 C23 O7 Cu1 174.4(4) . . . . ?
O7 Cu1 O7 C23 40.2(3) 3_576 . . . ?
O8 Cu1 O7 C23 -174.2(3) 3_576 . . . ?
O8 Cu1 O7 C23 5.8(3) . . . . ?
O1 Cu1 O7 C23 101.9(3) . . . . ?
